data_4301299
loop_
_publ_author_name
'Nathan J. Silvernail'
'Marilyn M. Olmstead'
'Bruce C. Noll'

_publ_contact_author_address
;University of Notre Dame
Department of Chemistry and Biochemistry
251 Nieuwland Science Hall
Notre Dame, IN 46556-5670
;
_publ_contact_author_email W.R.Scheidt.1@nd.edu
_publ_contact_author_fax 1(574)6316652
_publ_contact_author_name 'Professor W. Robert Scheidt'
_publ_contact_author_phone 1(574)6315939
_publ_section_title
;
Tetragonal to Triclinic-A Phase Change for [Fe(TPP)(NO)]
;
_journal_name_full 'Inorganic Chemistry'
_journal_page_first 971
_journal_page_last 977
_journal_paper_doi 10.1021/ic801617q
_journal_volume 48
_journal_year 2009
_chemical_compound_source synthesized
_chemical_formula_moiety 'C44 H28 Fe N5 O'
_chemical_formula_sum 'C44 H28 Fe N5 O'
_chemical_formula_weight 698.56
_chemical_name_common '[Fe(TPP)(NO]'
_chemical_name_systematic
; 
 ? 
;
_space_group_IT_number 2
_symmetry_cell_setting triclinic
_symmetry_Int_Tables_number 2
_symmetry_space_group_name_Hall '-P 1'
_symmetry_space_group_name_H-M 'P -1'
_atom_sites_solution_hydrogens geom
_atom_sites_solution_primary direct
_atom_sites_solution_secondary difmap
_audit_creation_method SHELXL-97
_cell_angle_alpha 82.100(3)
_cell_angle_beta 65.63(2)
_cell_angle_gamma 69.249(19)
_cell_formula_units_Z 1
_cell_length_a 9.734(3)
_cell_length_b 9.960(3)
_cell_length_c 10.391(3)
_cell_measurement_temperature 100(2)
_cell_volume 858.1(5)
_computing_data_collection 'APEX2/SAINT (Bruker, 2004)'
_computing_data_reduction 'SAINT/XPREP (Bruker, 2004; Sheldrick, 2001)'
_computing_molecular_graphics 'Platon (Spek, 2004)'
_computing_publication_material 'XCIF (Sheldrick, 2001)'
_computing_structure_refinement 'SHELXL-97 (Sheldrick, 1997)'
_computing_structure_solution 'SHELXS-97 (Sheldrick, 1990)'
_diffrn_ambient_temperature 100(2)
_diffrn_detector_area_resol_mean 8.33
_diffrn_measured_fraction_theta_full 0.971
_diffrn_measured_fraction_theta_max 0.971
_diffrn_measurement_device_type 'Bruker x8 APEX II CCD'
_diffrn_measurement_method '\w and \f scans'
_diffrn_radiation_monochromator graphite
_diffrn_radiation_source 'fine-focus sealed tube'
_diffrn_radiation_type MoK\a
_diffrn_radiation_wavelength 0.71073
_diffrn_reflns_av_R_equivalents 0.0000
_diffrn_reflns_av_sigmaI/netI 0.0343
_diffrn_reflns_limit_h_max 11
_diffrn_reflns_limit_h_min -10
_diffrn_reflns_limit_k_max 12
_diffrn_reflns_limit_k_min -11
_diffrn_reflns_limit_l_max 12
_diffrn_reflns_limit_l_min 0
_diffrn_reflns_number 5092
_diffrn_reflns_theta_full 26.00
_diffrn_reflns_theta_max 26.00
_diffrn_reflns_theta_min 2.15
_exptl_absorpt_coefficient_mu 0.483
_exptl_absorpt_correction_T_max 0.8888
_exptl_absorpt_correction_T_min 0.8013
_exptl_absorpt_correction_type multi-scan
_exptl_absorpt_process_details 'Blessing, R.H. ACTA Cryst. (1995) A51, 33-38'
_exptl_crystal_colour 'dark red'
_exptl_crystal_density_diffrn 1.352
_exptl_crystal_density_method 'not measured'
_exptl_crystal_description 'square bipyramid'
_exptl_crystal_F_000 361
_exptl_crystal_recrystallization_method 'liquid diffusion (chloroform/methanol)'
_exptl_crystal_size_max 0.48
_exptl_crystal_size_mid 0.26
_exptl_crystal_size_min 0.25
_refine_diff_density_max 1.849
_refine_diff_density_min -0.659
_refine_diff_density_rms 0.125
_refine_ls_extinction_method none
_refine_ls_goodness_of_fit_ref 1.035
_refine_ls_hydrogen_treatment constr
_refine_ls_matrix_type full
_refine_ls_number_parameters 247
_refine_ls_number_reflns 5092
_refine_ls_number_restraints 0
_refine_ls_restrained_S_all 1.035
_refine_ls_R_factor_all 0.0999
_refine_ls_R_factor_gt 0.0788
_refine_ls_shift/su_max 0.002
_refine_ls_shift/su_mean 0.000
_refine_ls_structure_factor_coef Fsqd
_refine_ls_weighting_details 'calc w=1/[\s^2^(Fo^2^)+(0.0648P)^2^+0.0000P] where P=(Fo^2^+2Fc^2^)/3'
_refine_ls_weighting_scheme calc
_refine_ls_wR_factor_gt 0.1979
_refine_ls_wR_factor_ref 0.2225
_reflns_number_gt 4085
_reflns_number_total 5092
_reflns_threshold_expression >2sigma(I)
_cod_data_source_file ic801617q_si_002_04.cif
_cod_data_source_block 100_cryst_3
_cod_original_cell_volume 858.0(4)
_cod_database_code 4301299

loop_
_symmetry_equiv_pos_as_xyz
'x, y, z'
'-x, -y, -z'

loop_
_atom_site_label
_atom_site_type_symbol
_atom_site_fract_x
_atom_site_fract_y
_atom_site_fract_z
_atom_site_U_iso_or_equiv
_atom_site_adp_type
_atom_site_occupancy
_atom_site_symmetry_multiplicity
_atom_site_calc_flag
_atom_site_refinement_flags
_atom_site_disorder_assembly
_atom_site_disorder_group
Fe1 Fe 0.4836(12) 0.4969(15) 0.4979(15) 0.0219(11) Uani 0.50 1 d P . .
N1 N 0.4626(3) 0.6827(3) 0.3929(3) 0.0178(6) Uani 1 1 d . . .
N2 N 0.3564(3) 0.6086(3) 0.6810(3) 0.0185(6) Uani 1 1 d . . .
C(M1 C 0.6315(4) 0.5878(3) 0.1505(3) 0.0189(7) Uani 1 1 d . . .
C(M2 C 0.2818(4) 0.8529(3) 0.5878(3) 0.0180(6) Uani 1 1 d . . .
C(A1 C 0.5263(4) 0.6986(3) 0.2480(3) 0.0189(7) Uani 1 1 d . . .
C(A2 C 0.3691(4) 0.8172(3) 0.4461(3) 0.0199(7) Uani 1 1 d . . .
C(A3 C 0.2775(4) 0.7554(3) 0.6976(3) 0.0190(7) Uani 1 1 d . . .
C(A4 C 0.3168(4) 0.5560(3) 0.8149(3) 0.0195(7) Uani 1 1 d . . .
C(B1 C 0.4715(4) 0.8448(3) 0.2121(3) 0.0232(7) Uani 1 1 d . . .
H(BA H 0.4986 0.8831 0.1195 0.028 Uiso 1 1 calc R . .
C(B2 C 0.3742(4) 0.9190(3) 0.3329(3) 0.0215(7) Uani 1 1 d . . .
H(BB H 0.3192 1.0195 0.3421 0.026 Uiso 1 1 calc R . .
C(B3 C 0.1901(4) 0.7931(3) 0.8433(3) 0.0237(7) Uani 1 1 d . . .
H(BC H 0.1281 0.8869 0.8819 0.028 Uiso 1 1 calc R . .
C(B4 C 0.2123(4) 0.6698(3) 0.9160(3) 0.0207(7) Uani 1 1 d . . .
H(BD H 0.1671 0.6601 1.0157 0.025 Uiso 1 1 calc R . .
C10 C 0.6911(4) 0.6275(3) -0.0034(3) 0.0191(7) Uani 1 1 d . . .
C11 C 0.8373(4) 0.6468(4) -0.0676(4) 0.0301(9) Uani 1 1 d . . .
H11A H 0.9001 0.6360 -0.0147 0.036 Uiso 1 1 calc R . .
C12 C 0.8941(5) 0.6824(4) -0.2102(4) 0.0302(9) Uani 1 1 d . . .
H12A H 0.9952 0.6961 -0.2537 0.036 Uiso 1 1 calc R . .
C13 C 0.8047(5) 0.6977(3) -0.2883(3) 0.0267(8) Uani 1 1 d . . .
H13A H 0.8447 0.7196 -0.3860 0.032 Uiso 1 1 calc R . .
C14 C 0.6562(5) 0.6809(4) -0.2231(4) 0.0336(9) Uani 1 1 d . . .
H14A H 0.5923 0.6937 -0.2754 0.040 Uiso 1 1 calc R . .
C15 C 0.6001(5) 0.6454(4) -0.0809(4) 0.0310(9) Uani 1 1 d . . .
H15A H 0.4982 0.6333 -0.0368 0.037 Uiso 1 1 calc R . .
C20 C 0.1830(4) 1.0077(3) 0.6274(3) 0.0196(7) Uani 1 1 d . . .
C21 C 0.0221(5) 1.0590(4) 0.6511(4) 0.0327(9) Uani 1 1 d . . .
H21A H -0.0270 0.9952 0.6431 0.039 Uiso 1 1 calc R . .
C22 C -0.0680(5) 1.2014(4) 0.6862(4) 0.0349(9) Uani 1 1 d . . .
H22A H -0.1780 1.2344 0.7016 0.042 Uiso 1 1 calc R . .
C23 C 0.0000(5) 1.2953(3) 0.6990(3) 0.0279(8) Uani 1 1 d . . .
H23A H -0.0616 1.3934 0.7222 0.033 Uiso 1 1 calc R . .
C24 C 0.1591(5) 1.2452(4) 0.6777(4) 0.0374(10) Uani 1 1 d . . .
H24A H 0.2069 1.3091 0.6878 0.045 Uiso 1 1 calc R . .
C25 C 0.2505(5) 1.1025(4) 0.6417(4) 0.0349(9) Uani 1 1 d . . .
H25A H 0.3603 1.0699 0.6268 0.042 Uiso 1 1 calc R . .
N3 N 0.3115(6) 0.4892(6) 0.4913(6) 0.0186(11) Uani 0.50 1 d P . .
O1 O 0.1803(6) 0.5545(6) 0.5033(6) 0.0338(12) Uani 0.50 1 d P . .

loop_
_atom_site_aniso_label
_atom_site_aniso_U_11
_atom_site_aniso_U_22
_atom_site_aniso_U_33
_atom_site_aniso_U_23
_atom_site_aniso_U_13
_atom_site_aniso_U_12
Fe1 0.029(3) 0.0168(10) 0.0125(7) 0.0027(6) -0.005(2) -0.004(2)
N1 0.0186(15) 0.0208(14) 0.0120(12) 0.0039(10) -0.0053(11) -0.0063(12)
N2 0.0164(15) 0.0178(13) 0.0173(13) 0.0024(10) -0.0060(12) -0.0025(11)
C(M1 0.0159(17) 0.0253(17) 0.0134(15) 0.0014(12) -0.0055(13) -0.0051(14)
C(M2 0.0202(18) 0.0175(15) 0.0201(16) 0.0047(12) -0.0105(14) -0.0091(13)
C(A1 0.0189(18) 0.0212(16) 0.0133(15) 0.0011(12) -0.0054(14) -0.0042(14)
C(A2 0.0188(18) 0.0173(16) 0.0230(17) 0.0070(12) -0.0092(14) -0.0068(14)
C(A3 0.0186(18) 0.0189(16) 0.0205(16) 0.0063(12) -0.0103(14) -0.0064(14)
C(A4 0.0177(17) 0.0259(17) 0.0103(14) -0.0037(12) -0.0011(13) -0.0058(14)
C(B1 0.028(2) 0.0207(16) 0.0153(15) 0.0050(12) -0.0070(15) -0.0051(15)
C(B2 0.029(2) 0.0153(15) 0.0173(16) 0.0056(12) -0.0089(15) -0.0061(14)
C(B3 0.0252(19) 0.0218(17) 0.0195(16) 0.0002(13) -0.0066(15) -0.0051(15)
C(B4 0.0235(18) 0.0220(16) 0.0089(14) -0.0020(12) -0.0040(13) -0.0011(14)
C10 0.0231(18) 0.0136(15) 0.0162(15) 0.0009(11) -0.0066(14) -0.0027(13)
C11 0.028(2) 0.040(2) 0.0216(19) 0.0030(16) -0.0097(16) -0.0115(17)
C12 0.028(2) 0.034(2) 0.0220(19) 0.0037(16) -0.0011(15) -0.0140(16)
C13 0.039(2) 0.0154(16) 0.0155(16) -0.0016(12) -0.0042(16) -0.0043(15)
C14 0.046(2) 0.035(2) 0.026(2) 0.0081(17) -0.0210(19) -0.0149(19)
C15 0.034(2) 0.041(2) 0.023(2) 0.0091(16) -0.0135(17) -0.0191(18)
C20 0.0228(19) 0.0233(16) 0.0103(14) 0.0036(12) -0.0047(14) -0.0083(14)
C21 0.027(2) 0.0252(19) 0.049(2) -0.0033(17) -0.0192(19) -0.0060(16)
C22 0.026(2) 0.030(2) 0.044(2) -0.0053(18) -0.0145(19) -0.0008(17)
C23 0.041(2) 0.0190(16) 0.0133(16) 0.0027(13) -0.0061(16) -0.0047(16)
C24 0.043(3) 0.028(2) 0.043(2) -0.0045(18) -0.014(2) -0.0155(18)
C25 0.026(2) 0.030(2) 0.049(3) -0.0026(18) -0.0137(19) -0.0094(17)
N3 0.018(3) 0.023(3) 0.010(2) 0.006(2) -0.004(2) -0.006(2)
O1 0.026(3) 0.039(3) 0.035(3) 0.004(2) -0.015(2) -0.007(2)

loop_
_atom_type_symbol
_atom_type_description
_atom_type_scat_dispersion_real
_atom_type_scat_dispersion_imag
_atom_type_scat_source
C C 0.0033 0.0016 'International Tables Vol C Tables 4.2.6.8 and 6.1.1.4'
H H 0.0000 0.0000 'International Tables Vol C Tables 4.2.6.8 and 6.1.1.4'
N N 0.0061 0.0033 'International Tables Vol C Tables 4.2.6.8 and 6.1.1.4'
O O 0.0106 0.0060 'International Tables Vol C Tables 4.2.6.8 and 6.1.1.4'
Fe Fe 0.3463 0.8444 'International Tables Vol C Tables 4.2.6.8 and 6.1.1.4'

loop_
_geom_angle_atom_site_label_1
_geom_angle_atom_site_label_2
_geom_angle_atom_site_label_3
_geom_angle
_geom_angle_site_symmetry_1
_geom_angle_site_symmetry_3
_geom_angle_publ_flag
Fe1 Fe1 N3 172(5) 2_666 . ?
Fe1 Fe1 N2 88(4) 2_666 2_666 ?
N3 Fe1 N2 99.1(6) . 2_666 ?
Fe1 Fe1 N1 85(4) 2_666 . ?
N3 Fe1 N1 91.0(6) . . ?
N2 Fe1 N1 90.0(6) 2_666 . ?
Fe1 Fe1 N1 84(4) 2_666 2_666 ?
N3 Fe1 N1 99.3(6) . 2_666 ?
N2 Fe1 N1 89.6(6) 2_666 2_666 ?
N1 Fe1 N1 169.6(4) . 2_666 ?
Fe1 Fe1 N2 82(4) 2_666 . ?
N3 Fe1 N2 91.3(6) . . ?
N2 Fe1 N2 169.6(4) 2_666 . ?
N1 Fe1 N2 89.2(6) . . ?
N1 Fe1 N2 89.3(6) 2_666 . ?
N3 Fe1 N3 178.6(9) . 2_666 ?
N2 Fe1 N3 82.1(4) 2_666 2_666 ?
N1 Fe1 N3 88.3(4) . 2_666 ?
N1 Fe1 N3 81.3(4) 2_666 2_666 ?
N2 Fe1 N3 87.5(4) . 2_666 ?
C(A2 N1 C(A1 105.4(2) . . ?
C(A2 N1 Fe1 127.7(5) . . ?
C(A1 N1 Fe1 126.4(4) . . ?
C(A2 N1 Fe1 127.2(5) . 2_666 ?
C(A1 N1 Fe1 127.0(5) . 2_666 ?
C(A4 N2 C(A3 105.0(2) . . ?
C(A4 N2 Fe1 127.6(4) . 2_666 ?
C(A3 N2 Fe1 126.9(5) . 2_666 ?
C(A4 N2 Fe1 127.8(5) . . ?
C(A3 N2 Fe1 127.0(4) . . ?
C(A4 C(M1 C(A1 124.7(3) 2_666 . ?
C(A4 C(M1 C10 118.0(3) 2_666 . ?
C(A1 C(M1 C10 117.3(3) . . ?
C(A2 C(M2 C(A3 124.5(3) . . ?
C(A2 C(M2 C20 118.4(3) . . ?
C(A3 C(M2 C20 117.1(3) . . ?
N1 C(A1 C(M1 125.2(3) . . ?
N1 C(A1 C(B1 110.3(3) . . ?
C(M1 C(A1 C(B1 124.5(3) . . ?
N1 C(A2 C(M2 125.7(3) . . ?
N1 C(A2 C(B2 110.1(3) . . ?
C(M2 C(A2 C(B2 124.2(3) . . ?
N2 C(A3 C(M2 125.1(3) . . ?
N2 C(A3 C(B3 110.6(3) . . ?
C(M2 C(A3 C(B3 124.4(3) . . ?
N2 C(A4 C(M1 125.1(3) . 2_666 ?
N2 C(A4 C(B4 110.5(3) . . ?
C(M1 C(A4 C(B4 124.4(3) 2_666 . ?
C(B2 C(B1 C(A1 107.4(3) . . ?
C(B2 C(B1 H(BA 126.3 . . ?
C(A1 C(B1 H(BA 126.3 . . ?
C(B1 C(B2 C(A2 106.9(3) . . ?
C(B1 C(B2 H(BB 126.6 . . ?
C(A2 C(B2 H(BB 126.6 . . ?
C(B4 C(B3 C(A3 106.7(3) . . ?
C(B4 C(B3 H(BC 126.7 . . ?
C(A3 C(B3 H(BC 126.7 . . ?
C(B3 C(B4 C(A4 107.3(3) . . ?
C(B3 C(B4 H(BD 126.4 . . ?
C(A4 C(B4 H(BD 126.4 . . ?
C11 C10 C15 119.3(3) . . ?
C11 C10 C(M1 119.9(3) . . ?
C15 C10 C(M1 120.8(3) . . ?
C10 C11 C12 120.3(3) . . ?
C10 C11 H11A 119.8 . . ?
C12 C11 H11A 119.8 . . ?
C13 C12 C11 120.4(3) . . ?
C13 C12 H12A 119.8 . . ?
C11 C12 H12A 119.8 . . ?
C12 C13 C14 119.3(3) . . ?
C12 C13 H13A 120.4 . . ?
C14 C13 H13A 120.4 . . ?
C13 C14 C15 120.1(4) . . ?
C13 C14 H14A 120.0 . . ?
C15 C14 H14A 120.0 . . ?
C10 C15 C14 120.6(4) . . ?
C10 C15 H15A 119.7 . . ?
C14 C15 H15A 119.7 . . ?
C25 C20 C21 118.1(3) . . ?
C25 C20 C(M2 120.6(3) . . ?
C21 C20 C(M2 121.3(3) . . ?
C22 C21 C20 121.2(3) . . ?
C22 C21 H21A 119.4 . . ?
C20 C21 H21A 119.4 . . ?
C23 C22 C21 120.5(4) . . ?
C23 C22 H22A 119.8 . . ?
C21 C22 H22A 119.8 . . ?
C22 C23 C24 118.9(3) . . ?
C22 C23 H23A 120.5 . . ?
C24 C23 H23A 120.5 . . ?
C23 C24 C25 120.9(4) . . ?
C23 C24 H24A 119.5 . . ?
C25 C24 H24A 119.5 . . ?
C20 C25 C24 120.4(4) . . ?
C20 C25 H25A 119.8 . . ?
C24 C25 H25A 119.8 . . ?
O1 N3 Fe1 145.4(7) . . ?
O1 N3 Fe1 144.1(6) . 2_666 ?

loop_
_geom_bond_atom_site_label_1
_geom_bond_atom_site_label_2
_geom_bond_distance
_geom_bond_site_symmetry_2
_geom_bond_publ_flag
Fe1 Fe1 0.365(13) 2_666 ?
Fe1 N3 1.734(8) . ?
Fe1 N2 1.994(14) 2_666 ?
Fe1 N1 2.004(14) . ?
Fe1 N1 2.008(14) 2_666 ?
Fe1 N2 2.013(14) . ?
Fe1 N3 2.096(9) 2_666 ?
N1 C(A2 1.361(4) . ?
N1 C(A1 1.382(4) . ?
N1 Fe1 2.008(14) 2_666 ?
N2 C(A4 1.363(4) . ?
N2 C(A3 1.386(4) . ?
N2 Fe1 1.993(14) 2_666 ?
C(M1 C(A4 1.390(4) 2_666 ?
C(M1 C(A1 1.394(4) . ?
C(M1 C10 1.508(4) . ?
C(M2 C(A2 1.383(5) . ?
C(M2 C(A3 1.390(4) . ?
C(M2 C20 1.506(5) . ?
C(A1 C(B1 1.417(4) . ?
C(A2 C(B2 1.440(4) . ?
C(A3 C(B3 1.423(4) . ?
C(A4 C(M1 1.390(4) 2_666 ?
C(A4 C(B4 1.432(4) . ?
C(B1 C(B2 1.341(4) . ?
C(B1 H(BA 0.9500 . ?
C(B2 H(BB 0.9500 . ?
C(B3 C(B4 1.348(5) . ?
C(B3 H(BC 0.9500 . ?
C(B4 H(BD 0.9500 . ?
C10 C11 1.372(5) . ?
C10 C15 1.379(5) . ?
C11 C12 1.394(5) . ?
C11 H11A 0.9500 . ?
C12 C13 1.376(5) . ?
C12 H12A 0.9500 . ?
C13 C14 1.382(6) . ?
C13 H13A 0.9500 . ?
C14 C15 1.390(5) . ?
C14 H14A 0.9500 . ?
C15 H15A 0.9500 . ?
C20 C25 1.380(5) . ?
C20 C21 1.387(5) . ?
C21 C22 1.382(5) . ?
C21 H21A 0.9500 . ?
C22 C23 1.370(6) . ?
C22 H22A 0.9500 . ?
C23 C24 1.377(6) . ?
C23 H23A 0.9500 . ?
C24 C25 1.388(6) . ?
C24 H24A 0.9500 . ?
C25 H25A 0.9500 . ?
N3 O1 1.171(7) . ?
N3 Fe1 2.096(9) 2_666 ?
